data_7717887
loop_
_publ_author_name
'Sahoo, Amiya Kumar'
'Dash, Rageshree'
'Agarwala, Suraj'
'Purohit, Chandra Shekhar'
'Doddi, Adinarayana'

_publ_section_title
;
 Cationic and Neutral Ruthenium(II) Complexes bearing Silyl-Phosphines;
 Synthesis, Structures, and Catalytic Studies in Selective Hydroboration
 of Carbonyl Compounds
;
_journal_name_full 'Dalton Transactions'
_journal_paper_doi 10.1039/D4DT03550J
_journal_year 2025
_chemical_formula_moiety 'C33 H40 Cl N P Ru Si, C3 H3, F6 P'
_chemical_formula_sum 'C36 H43 Cl F6 N P2 Ru Si'
_chemical_formula_weight 830.26
_space_group_crystal_system triclinic
_space_group_IT_number 2
_space_group_name_Hall '-P 1'
_space_group_name_H-M_alt 'P -1'
_atom_sites_solution_hydrogens geom
_atom_sites_solution_primary dual
_audit_creation_date 2023-05-18
_audit_creation_method
;
Olex2 1.5
(compiled 2023.02.24 svn.rf166f9f3 for OlexSys, GUI svn.r6725)
;
_audit_update_record
;
2024-07-04 deposited with the CCDC.	2025-01-21 downloaded from the CCDC.
;
_cell_angle_alpha 92.9040(10)
_cell_angle_beta 94.8830(10)
_cell_angle_gamma 102.109(2)
_cell_formula_units_Z 2
_cell_length_a 9.6071(2)
_cell_length_b 13.6074(2)
_cell_length_c 15.4123(3)
_cell_measurement_reflns_used 28336
_cell_measurement_temperature 100.0(2)
_cell_measurement_theta_max 77.7500
_cell_measurement_theta_min 4.2080
_cell_volume 1957.97(6)
_computing_cell_refinement 'CrysAlisPro 1.171.42.89a (Rigaku OD, 2023)'
_computing_data_collection 'CrysAlisPro 1.171.42.89a (Rigaku OD, 2023)'
_computing_data_reduction 'CrysAlisPro 1.171.42.89a (Rigaku OD, 2023)'
_computing_molecular_graphics 'Olex2 1.5 (Dolomanov et al., 2009)'
_computing_publication_material 'Olex2 1.5 (Dolomanov et al., 2009)'
_computing_structure_refinement 'SHELXL 2019/2 (Sheldrick, 2015)'
_computing_structure_solution 'SHELXT 2014/5 (Sheldrick, 2014)'
_diffrn_ambient_environment N~2~
_diffrn_ambient_temperature 100.0(2)
_diffrn_detector 'Hybrid Pixel Array Detector'
_diffrn_detector_area_resol_mean 5.8140
_diffrn_detector_type 'Pilatus 200K'
_diffrn_measured_fraction_theta_full 0.9994
_diffrn_measured_fraction_theta_max 0.6944
_diffrn_measurement_details
;
List of Runs (angles in degrees, time in seconds):

  # Type    Start    End  Width  t~exp~   \w     \q     \k     \f   Frames
#--------------------------------------------------------------------------
  1  \w    -15.00  73.00   0.50    0.20    --   49.31 -78.00  30.00  176
  2  \w     43.00 131.00   0.50    0.40    --  107.46 -78.00  30.00  176
  3  \w    103.00 172.00   0.50    0.40    --  107.46  78.00 155.00  138
  4  \w    -50.00  24.00   0.50    0.20    --  -38.50  57.00 120.00  148
  5  \w   -101.00 -23.00   0.50    0.20    --  -38.50 -65.00  17.29  156
  6  \w   -101.00 -26.00   0.50    0.20    --  -38.50 -59.00 -81.45  150
  7  \w    -62.00  26.00   0.50    0.20    --  -38.50  78.00 155.00  176
  8  \w    -42.00  28.00   0.50    0.20    --  -38.50  37.00-120.00  140
  9  \w    -13.00  61.00   0.50    0.20    --   49.31 -57.00-120.00  148
 10  \w     46.00 116.00   0.50    0.20    --   49.31  37.00-180.00  140
 11  \w    -13.00  61.00   0.50    0.20    --   49.31 -57.00  30.00  148
 12  \w    101.00 171.00   0.50    0.40    --  107.46  72.00 139.51  140
 13  \w     45.00 113.00   0.50    0.40    --  107.46-125.00-120.00  136
 14  \w     43.00 112.00   0.50    0.40    --  107.46 -45.00  90.00  138
 15  \w     43.00 112.00   0.50    0.40    --  107.46 -45.00   0.00  138
 16  \w     39.00 107.00   0.50    0.40    --  107.46 -94.00 120.00  136
 17  \w    103.00 172.00   0.50    0.40    --  107.46  77.00  60.00  138
 18  \w    103.00 172.00   0.50    0.40    --  107.46  77.00  90.00  138
 19  \w     45.00 113.00   0.50    0.40    --  107.46-125.00   0.00  136
 20  \w     39.00 116.00   0.50    0.40    --  107.46 -15.00 -30.00  154
 21  \w     39.00 107.00   0.50    0.40    --  107.46 -94.00  60.00  136
 22  \w     45.00 121.00   0.50    0.40    --  107.46 -61.00  90.00  152
 23  \w    104.00 176.00   0.50    0.40    --  107.46  30.00 -60.00  144
 24  \w    103.00 172.00   0.50    0.40    --  107.46  45.00 -90.00  138
 25  \w     39.00 137.00   0.50    0.40    --  107.46 -88.00-168.43  196
 26  \w    104.00 176.00   0.50    0.40    --  107.46  30.00   0.00  144
 27  \w    103.00 172.00   0.50    0.40    --  107.46  77.00 120.00  138
 28  \w     45.00 121.00   0.50    0.40    --  107.46 -61.00-180.00  152
 29  \w     45.00 113.00   0.50    0.40    --  107.46-125.00  30.00  136
 30  \w     39.00 107.00   0.50    0.40    --  107.46 -94.00 -90.00  136
 31  \w     39.00 107.00   0.50    0.40    --  107.46 -94.00   0.00  136
 32  \w     45.00 113.00   0.50    0.40    --  107.46-125.00 -60.00  136
 33  \w     39.00 110.00   0.50    0.40    --  107.46 -30.00 150.00  142
;
_diffrn_measurement_device 'four-circle diffractometer'
_diffrn_measurement_device_type 'SuperNova, Dual, Cu at home/near, Pilatus 200K'
_diffrn_measurement_method '\w scans'
_diffrn_orient_matrix_type 'CrysAlisPro convention (1999,Acta A55,543-557)'
_diffrn_orient_matrix_UB_11 -0.0276300000
_diffrn_orient_matrix_UB_12 -0.1153327000
_diffrn_orient_matrix_UB_13 0.0036617000
_diffrn_orient_matrix_UB_21 0.0724213000
_diffrn_orient_matrix_UB_22 -0.0080436000
_diffrn_orient_matrix_UB_23 -0.0847248000
_diffrn_orient_matrix_UB_31 0.1454319000
_diffrn_orient_matrix_UB_32 0.0103922000
_diffrn_orient_matrix_UB_33 0.0540603000
_diffrn_radiation_monochromator mirror
_diffrn_radiation_probe x-ray
_diffrn_radiation_type 'Cu K\a'
_diffrn_radiation_wavelength 1.54184
_diffrn_reflns_av_R_equivalents 0.0614
_diffrn_reflns_av_unetI/netI 0.0425
_diffrn_reflns_Laue_measured_fraction_full 0.998
_diffrn_reflns_Laue_measured_fraction_max 0.978
_diffrn_reflns_limit_h_max 12
_diffrn_reflns_limit_h_min -11
_diffrn_reflns_limit_k_max 17
_diffrn_reflns_limit_k_min -17
_diffrn_reflns_limit_l_max 19
_diffrn_reflns_limit_l_min -19
_diffrn_reflns_number 31178
_diffrn_reflns_point_group_measured_fraction_full 0.998
_diffrn_reflns_point_group_measured_fraction_max 0.978
_diffrn_reflns_theta_full 67.684
_diffrn_reflns_theta_max 78.375
_diffrn_reflns_theta_min 4.251
_diffrn_source 'micro-focus sealed X-ray tube'
_diffrn_source_type 'SuperNova (Cu) X-ray Source'
_exptl_absorpt_coefficient_mu 5.403
_exptl_absorpt_correction_T_max 1.00000
_exptl_absorpt_correction_T_min 0.43874
_exptl_absorpt_correction_type multi-scan
_exptl_absorpt_process_details
;
CrysAlisPro 1.171.42.89a (Rigaku Oxford Diffraction, 2023)
Empirical absorption correction using spherical harmonics,
implemented in SCALE3 ABSPACK scaling algorithm.
;
_exptl_crystal_colour 'clear light yellow'
_exptl_crystal_colour_lustre clear
_exptl_crystal_colour_modifier light
_exptl_crystal_colour_primary yellow
_exptl_crystal_density_diffrn 1.408
_exptl_crystal_description block
_exptl_crystal_F_000 850
_exptl_crystal_preparation 'As per the reaction scheme'
_exptl_crystal_recrystallization_method 'Slow vapour diffusion'
_exptl_crystal_size_max 0.29
_exptl_crystal_size_mid 0.24
_exptl_crystal_size_min 0.21
_refine_diff_density_max 2.426
_refine_diff_density_min -2.103
_refine_diff_density_rms 0.129
_refine_ls_extinction_method none
_refine_ls_goodness_of_fit_ref 1.038
_refine_ls_hydrogen_treatment constr
_refine_ls_matrix_type full
_refine_ls_number_parameters 440
_refine_ls_number_reflns 8210
_refine_ls_number_restraints 0
_refine_ls_restrained_S_all 1.038
_refine_ls_R_factor_all 0.0469
_refine_ls_R_factor_gt 0.0467
_refine_ls_shift/su_max 0.001
_refine_ls_shift/su_mean 0.000
_refine_ls_structure_factor_coef Fsqd
_refine_ls_weighting_details 'w=1/[\s^2^(Fo^2^)+(0.0827P)^2^+3.3361P] where P=(Fo^2^+2Fc^2^)/3'
_refine_ls_weighting_scheme calc
_refine_ls_wR_factor_gt 0.1248
_refine_ls_wR_factor_ref 0.1252
_reflns_Friedel_coverage 0.000
_reflns_number_gt 8153
_reflns_number_total 8210
_reflns_threshold_expression 'I > 2\s(I)'
_cod_data_source_file d4dt03550j2.cif
_cod_data_source_block sjp-as-239_auto
_cod_database_code 7717887
_shelx_shelxl_version_number 2019/2
_chemical_oxdiff_formula 'C H Cl F P Ru Si'
_chemical_oxdiff_usercomment 'LIGHT YELLOW BLOCK'
_shelx_space_group_comment
;
The symmetry employed for this shelxl refinement is uniquely defined
by the following loop, which should always be used as a source of
symmetry information in preference to the above space-group names.
They are only intended as comments.
;
_shelx_estimated_absorpt_t_max 0.397
_shelx_estimated_absorpt_t_min 0.303
_diffrn_oxdiff_digest_frames
;
01e5cd394976855ab47bf1905c84c7422f00046fca3
;
_olex2_refinement_description
;
1. Fixed Uiso
 At 1.2 times of:
  All C(H) groups
 At 1.5 times of:
  All C(H,H,H) groups
2.a Ternary CH refined with riding coordinates:
 C29(H29)
2.b Aromatic/amide H refined with riding coordinates:
 C2(H2), C3(H3), C4(H4), C5(H5), C11(H11), C12(H12), C13(H13), C14(H14),
 C15(H15), C17(H17), C18(H18), C19(H19), C20(H20), C21(H21), C24(H24), C25(H25),
  C27(H27), C28(H28), C34(H34), C35(H35), C36(H36)
2.c Idealised Me refined as rotating group:
 C7(H7a,H7b,H7c), C8(H8a,H8b,H8c), C9(H9a,H9b,H9c), C22(H22a,H22b,H22c),
 C30(H30a,H30b,H30c), C31(H31a,H31b,H31c), C33(H33a,H33b,H33c)
;
_smtbx_masks_void_probe_radius 1.2
_smtbx_masks_void_truncation_radius 1.2
_olex2_exptl_crystal_mounting_method 'Mounted on the loop'
_olex2_submission_special_instructions 'No special instructions were received'
_oxdiff_exptl_absorpt_empirical_details
;
Empirical correction (ABSPACK) includes:
- Absorption correction using spherical harmonics
- Frame scaling
;
_oxdiff_exptl_absorpt_empirical_full_max 1.453
_oxdiff_exptl_absorpt_empirical_full_min 0.644

loop_
_space_group_symop_operation_xyz
'x, y, z'
'-x, -y, -z'

loop_
_atom_site_label
_atom_site_type_symbol
_atom_site_fract_x
_atom_site_fract_y
_atom_site_fract_z
_atom_site_U_iso_or_equiv
_atom_site_adp_type
_atom_site_occupancy
_atom_site_site_symmetry_order
_atom_site_calc_flag
_atom_site_refinement_flags_posn
_atom_site_refinement_flags_adp
_atom_site_refinement_flags_occupancy
_atom_site_disorder_assembly
_atom_site_disorder_group
Ru1 Ru 0.51073(2) 0.42069(2) 0.23826(2) 0.01091(9) Uani 1 1 d . . . . .
Cl1 Cl 0.57176(7) 0.32107(5) 0.12049(4) 0.02094(15) Uani 1 1 d . . . . .
P02 P 0.31607(7) 0.28696(5) 0.25939(4) 0.00954(14) Uani 1 1 d . . . . .
Si1 Si 0.02991(8) 0.05183(6) 0.28286(5) 0.01638(16) Uani 1 1 d . . . . .
N1 N 0.3772(3) 0.46023(18) 0.14247(15) 0.0150(4) Uani 1 1 d . . . . .
C1 C 0.3451(3) 0.1591(2) 0.26666(17) 0.0138(5) Uani 1 1 d . . . . .
C2 C 0.4843(3) 0.1471(2) 0.25963(19) 0.0181(6) Uani 1 1 d . . . . .
H2 H 0.558576 0.205050 0.257481 0.022 Uiso 1 1 calc R U . . .
C3 C 0.5168(3) 0.0524(2) 0.2557(2) 0.0256(7) Uani 1 1 d . . . . .
H3 H 0.612001 0.045199 0.250395 0.031 Uiso 1 1 calc R U . . .
C4 C 0.4080(4) -0.0313(2) 0.2597(3) 0.0312(7) Uani 1 1 d . . . . .
H4 H 0.427825 -0.096884 0.256209 0.037 Uiso 1 1 calc R U . . .
C5 C 0.2696(3) -0.0194(2) 0.2687(2) 0.0253(6) Uani 1 1 d . . . . .
H5 H 0.196980 -0.077946 0.272295 0.030 Uiso 1 1 calc R U . . .
C6 C 0.2321(3) 0.0745(2) 0.27268(18) 0.0163(5) Uani 1 1 d . . . . .
C7 C -0.0019(4) -0.0308(3) 0.3756(2) 0.0309(7) Uani 1 1 d . . . . .
H7A H 0.031115 -0.093055 0.363271 0.046 Uiso 1 1 calc R U . . .
H7B H -0.104334 -0.047260 0.382883 0.046 Uiso 1 1 calc R U . . .
H7C H 0.050943 0.004534 0.429363 0.046 Uiso 1 1 calc R U . . .
C8 C -0.0548(4) -0.0181(3) 0.1782(2) 0.0304(7) Uani 1 1 d . . . . .
H8A H -0.028189 0.023238 0.129512 0.046 Uiso 1 1 calc R U . . .
H8B H -0.159038 -0.033071 0.178772 0.046 Uiso 1 1 calc R U . . .
H8C H -0.021782 -0.081190 0.171326 0.046 Uiso 1 1 calc R U . . .
C9 C -0.0673(4) 0.1549(3) 0.3056(3) 0.0394(10) Uani 1 1 d . . . . .
H9A H -0.013675 0.201256 0.353461 0.059 Uiso 1 1 calc R U . . .
H9B H -0.162789 0.125541 0.321962 0.059 Uiso 1 1 calc R U . . .
H9C H -0.076383 0.191773 0.253092 0.059 Uiso 1 1 calc R U . . .
C10 C 0.2387(3) 0.31421(19) 0.35948(17) 0.0122(5) Uani 1 1 d . . . . .
C11 C 0.1830(3) 0.4007(2) 0.3687(2) 0.0198(6) Uani 1 1 d . . . . .
H11 H 0.185017 0.444510 0.322609 0.024 Uiso 1 1 calc R U . . .
C12 C 0.1244(4) 0.4232(3) 0.4451(2) 0.0266(7) Uani 1 1 d . . . . .
H12 H 0.084286 0.481091 0.450304 0.032 Uiso 1 1 calc R U . . .
C13 C 0.1248(4) 0.3607(3) 0.5136(2) 0.0306(8) Uani 1 1 d . . . . .
H13 H 0.082893 0.374857 0.565146 0.037 Uiso 1 1 calc R U . . .
C14 C 0.1864(4) 0.2781(3) 0.5065(2) 0.0288(7) Uani 1 1 d . . . . .
H14 H 0.190374 0.237274 0.554422 0.035 Uiso 1 1 calc R U . . .
C15 C 0.2428(3) 0.2539(2) 0.42975(18) 0.0190(6) Uani 1 1 d . . . . .
H15 H 0.284006 0.196386 0.425382 0.023 Uiso 1 1 calc R U . . .
C16 C 0.1756(3) 0.2693(2) 0.16835(17) 0.0158(5) Uani 1 1 d . . . . .
C17 C 0.1943(4) 0.2098(2) 0.09596(19) 0.0226(6) Uani 1 1 d . . . . .
H17 H 0.273936 0.178532 0.097052 0.027 Uiso 1 1 calc R U . . .
C18 C 0.0964(4) 0.1960(3) 0.0216(2) 0.0365(9) Uani 1 1 d . . . . .
H18 H 0.110340 0.156178 -0.027987 0.044 Uiso 1 1 calc R U . . .
C19 C -0.0202(4) 0.2401(4) 0.0202(2) 0.0455(12) Uani 1 1 d . . . . .
H19 H -0.087970 0.229327 -0.029871 0.055 Uiso 1 1 calc R U . . .
C20 C -0.0389(4) 0.3002(4) 0.0917(3) 0.0430(11) Uani 1 1 d . . . . .
H20 H -0.119387 0.330624 0.090485 0.052 Uiso 1 1 calc R U . . .
C21 C 0.0601(3) 0.3164(3) 0.1655(2) 0.0280(7) Uani 1 1 d . . . . .
H21 H 0.048683 0.359382 0.213651 0.034 Uiso 1 1 calc R U . . .
C22 C 0.6670(4) 0.3343(3) 0.4209(2) 0.0294(7) Uani 1 1 d . . . . .
H22A H 0.722478 0.291728 0.392133 0.044 Uiso 1 1 calc R U . . .
H22B H 0.573333 0.293596 0.430485 0.044 Uiso 1 1 calc R U . . .
H22C H 0.718303 0.363160 0.477189 0.044 Uiso 1 1 calc R U . . .
C23 C 0.6470(3) 0.4179(2) 0.36409(19) 0.0198(6) Uani 1 1 d . . . . .
C24 C 0.7337(3) 0.4472(2) 0.2970(2) 0.0203(6) Uani 1 1 d . . . . .
H24 H 0.803417 0.409806 0.284105 0.024 Uiso 1 1 calc R U . . .
C25 C 0.7208(3) 0.5313(2) 0.2476(2) 0.0186(6) Uani 1 1 d . . . . .
H25 H 0.784427 0.550535 0.204571 0.022 Uiso 1 1 calc R U . . .
C26 C 0.6146(3) 0.5860(2) 0.26212(18) 0.0158(5) Uani 1 1 d . . . . .
C27 C 0.5202(3) 0.5543(2) 0.32768(18) 0.0163(5) Uani 1 1 d . . . . .
H27 H 0.445891 0.588580 0.337708 0.020 Uiso 1 1 calc R U . . .
C28 C 0.5373(3) 0.4726(2) 0.37714(17) 0.0181(6) Uani 1 1 d . . . . .
H28 H 0.474275 0.453195 0.420472 0.022 Uiso 1 1 calc R U . . .
C29 C 0.5911(3) 0.6730(2) 0.2096(2) 0.0200(6) Uani 1 1 d . . . . .
H29 H 0.485581 0.667912 0.198845 0.024 Uiso 1 1 calc R U . . .
C30 C 0.6554(4) 0.7714(2) 0.2649(2) 0.0262(7) Uani 1 1 d . . . . .
H30A H 0.608353 0.772045 0.318847 0.039 Uiso 1 1 calc R U . . .
H30B H 0.640862 0.828710 0.231939 0.039 Uiso 1 1 calc R U . . .
H30C H 0.758042 0.776212 0.279311 0.039 Uiso 1 1 calc R U . . .
C31 C 0.6517(4) 0.6726(3) 0.1205(2) 0.0280(7) Uani 1 1 d . . . . .
H31A H 0.756414 0.689039 0.129177 0.042 Uiso 1 1 calc R U . . .
H31B H 0.618201 0.722755 0.085522 0.042 Uiso 1 1 calc R U . . .
H31C H 0.619013 0.605636 0.090025 0.042 Uiso 1 1 calc R U . . .
C32 C 0.3058(3) 0.4839(2) 0.08865(18) 0.0167(5) Uani 1 1 d . . . . .
C33 C 0.2140(3) 0.5162(3) 0.0203(2) 0.0247(6) Uani 1 1 d . . . . .
H33A H 0.273371 0.558676 -0.017962 0.037 Uiso 1 1 calc R U . . .
H33B H 0.151135 0.554615 0.046941 0.037 Uiso 1 1 calc R U . . .
H33C H 0.155865 0.456867 -0.014062 0.037 Uiso 1 1 calc R U . . .
C34 C 0.6147(10) -0.0339(8) 0.4756(6) 0.111(4) Uani 1 1 d . . . . .
H34 H 0.691211 -0.052571 0.448280 0.133 Uiso 1 1 calc R U . . .
C35 C 0.4921(11) 0.0956(10) 0.5037(9) 0.137(5) Uani 1 1 d . . . . .
H35 H 0.486964 0.163016 0.493166 0.165 Uiso 1 1 calc R U . . .
C36 C 0.6073(12) 0.0647(8) 0.4975(4) 0.111(4) Uani 1 1 d . . . . .
H36 H 0.694916 0.113006 0.508725 0.133 Uiso 1 1 calc R U . . .
P1 P 0.12071(8) 0.66652(6) 0.24846(5) 0.01913(16) Uani 1 1 d . . . . .
F1 F 0.2046(3) 0.74349(18) 0.18638(17) 0.0435(6) Uani 1 1 d . . . . .
F2 F 0.2222(3) 0.7225(2) 0.33059(17) 0.0541(7) Uani 1 1 d . . . . .
F3 F 0.2282(2) 0.59335(16) 0.23376(14) 0.0313(4) Uani 1 1 d . . . . .
F4 F 0.0187(2) 0.61014(18) 0.16501(13) 0.0327(5) Uani 1 1 d . . . . .
F5 F 0.0103(3) 0.7369(2) 0.2626(2) 0.0592(8) Uani 1 1 d . . . . .
F6 F 0.0361(2) 0.58702(18) 0.30902(13) 0.0323(4) Uani 1 1 d . . . . .

loop_
_atom_site_aniso_label
_atom_site_aniso_U_11
_atom_site_aniso_U_22
_atom_site_aniso_U_33
_atom_site_aniso_U_23
_atom_site_aniso_U_13
_atom_site_aniso_U_12
Ru1 0.01065(13) 0.01157(12) 0.01027(12) 0.00148(8) 0.00121(8) 0.00159(8)
Cl1 0.0225(3) 0.0234(3) 0.0182(3) -0.0006(2) 0.0103(2) 0.0050(3)
P02 0.0111(3) 0.0104(3) 0.0069(3) -0.0004(2) 0.0007(2) 0.0022(2)
Si1 0.0148(3) 0.0155(4) 0.0162(4) -0.0016(3) 0.0002(3) -0.0015(3)
N1 0.0180(11) 0.0146(11) 0.0118(10) 0.0027(8) 0.0027(9) 0.0014(9)
C1 0.0181(13) 0.0116(12) 0.0113(12) -0.0015(9) -0.0006(10) 0.0035(10)
C2 0.0176(13) 0.0151(13) 0.0207(14) -0.0023(10) -0.0021(11) 0.0037(10)
C3 0.0198(14) 0.0204(15) 0.0382(18) -0.0027(13) -0.0001(13) 0.0101(12)
C4 0.0286(17) 0.0139(14) 0.052(2) -0.0026(14) 0.0011(15) 0.0082(12)
C5 0.0233(15) 0.0134(13) 0.0369(18) -0.0021(12) 0.0009(13) 0.0006(11)
C6 0.0172(13) 0.0135(12) 0.0165(13) -0.0032(10) -0.0009(10) 0.0012(10)
C7 0.0335(18) 0.0388(19) 0.0193(15) 0.0058(13) 0.0056(13) 0.0030(14)
C8 0.0242(16) 0.0407(19) 0.0186(15) 0.0003(13) -0.0008(12) -0.0088(14)
C9 0.0149(15) 0.0237(17) 0.079(3) -0.0012(18) 0.0120(16) 0.0005(12)
C10 0.0137(12) 0.0117(12) 0.0092(11) -0.0017(9) 0.0011(9) -0.0014(9)
C11 0.0231(14) 0.0167(13) 0.0195(14) -0.0005(11) 0.0088(11) 0.0017(11)
C12 0.0283(16) 0.0236(15) 0.0267(16) -0.0095(12) 0.0129(13) 0.0016(12)
C13 0.0314(17) 0.043(2) 0.0150(14) -0.0089(13) 0.0116(12) 0.0014(15)
C14 0.0328(17) 0.0404(19) 0.0114(13) 0.0060(13) 0.0054(12) 0.0013(14)
C15 0.0232(14) 0.0220(14) 0.0104(12) 0.0037(10) 0.0017(10) 0.0011(11)
C16 0.0164(13) 0.0194(13) 0.0104(12) 0.0038(10) 0.0004(10) 0.0006(10)
C17 0.0316(16) 0.0227(14) 0.0098(12) 0.0000(11) -0.0009(11) -0.0011(12)
C18 0.049(2) 0.038(2) 0.0102(14) 0.0036(13) -0.0085(14) -0.0141(17)
C19 0.034(2) 0.068(3) 0.0219(17) 0.0232(18) -0.0164(15) -0.0143(19)
C20 0.0184(16) 0.075(3) 0.036(2) 0.029(2) -0.0044(14) 0.0086(17)
C21 0.0193(15) 0.046(2) 0.0215(15) 0.0138(14) 0.0040(12) 0.0108(14)
C22 0.0319(17) 0.0217(15) 0.0295(17) 0.0077(13) -0.0115(13) -0.0016(13)
C23 0.0214(14) 0.0173(13) 0.0159(13) 0.0015(10) -0.0105(11) -0.0021(11)
C24 0.0087(12) 0.0187(14) 0.0317(16) 0.0018(12) -0.0051(11) 0.0021(10)
C25 0.0088(12) 0.0180(13) 0.0258(14) 0.0045(11) 0.0001(10) -0.0042(10)
C26 0.0157(12) 0.0110(12) 0.0178(13) -0.0005(10) -0.0005(10) -0.0026(10)
C27 0.0206(13) 0.0120(12) 0.0141(12) -0.0043(10) -0.0001(10) 0.0003(10)
C28 0.0247(14) 0.0162(13) 0.0088(12) -0.0016(10) -0.0034(10) -0.0032(11)
C29 0.0196(14) 0.0192(14) 0.0217(14) 0.0064(11) 0.0039(11) 0.0035(11)
C30 0.0276(16) 0.0154(14) 0.0358(18) 0.0050(12) 0.0036(13) 0.0039(12)
C31 0.0306(17) 0.0281(16) 0.0272(16) 0.0128(13) 0.0087(13) 0.0054(13)
C32 0.0196(13) 0.0190(13) 0.0125(12) 0.0032(10) 0.0047(11) 0.0049(11)
C33 0.0252(15) 0.0388(18) 0.0150(13) 0.0102(12) 0.0023(11) 0.0158(13)
C34 0.087(5) 0.111(7) 0.118(7) 0.060(6) -0.037(5) -0.011(5)
C35 0.082(6) 0.145(10) 0.192(13) 0.060(9) 0.055(7) 0.013(6)
C36 0.143(9) 0.119(8) 0.043(3) 0.024(4) 0.000(4) -0.035(7)
P1 0.0168(3) 0.0157(3) 0.0247(4) -0.0029(3) 0.0016(3) 0.0043(3)
F1 0.0421(13) 0.0300(11) 0.0541(14) 0.0197(10) 0.0018(11) -0.0046(9)
F2 0.0455(14) 0.0634(17) 0.0396(13) -0.0232(12) -0.0068(11) -0.0086(12)
F3 0.0249(10) 0.0332(11) 0.0426(12) 0.0098(9) 0.0140(8) 0.0163(8)
F4 0.0189(9) 0.0497(13) 0.0242(10) -0.0016(9) 0.0009(7) -0.0030(8)
F5 0.0559(16) 0.0455(15) 0.087(2) -0.0091(14) 0.0103(15) 0.0363(13)
F6 0.0244(9) 0.0462(12) 0.0270(10) 0.0084(9) 0.0111(8) 0.0048(9)

loop_
_atom_type_symbol
_atom_type_description
_atom_type_scat_dispersion_real
_atom_type_scat_dispersion_imag
_atom_type_scat_source
C C 0.0181 0.0091 'International Tables Vol C Tables 4.2.6.8 and 6.1.1.4'
H H 0.0000 0.0000 'International Tables Vol C Tables 4.2.6.8 and 6.1.1.4'
Cl Cl 0.3639 0.7018 'International Tables Vol C Tables 4.2.6.8 and 6.1.1.4'
F F 0.0727 0.0534 'International Tables Vol C Tables 4.2.6.8 and 6.1.1.4'
N N 0.0311 0.0180 'International Tables Vol C Tables 4.2.6.8 and 6.1.1.4'
P P 0.2955 0.4335 'International Tables Vol C Tables 4.2.6.8 and 6.1.1.4'
Ru Ru 0.0552 3.2960 'International Tables Vol C Tables 4.2.6.8 and 6.1.1.4'
Si Si 0.2541 0.3302 'International Tables Vol C Tables 4.2.6.8 and 6.1.1.4'

loop_
_geom_angle_atom_site_label_1
_geom_angle_atom_site_label_2
_geom_angle_atom_site_label_3
_geom_angle
_geom_angle_site_symmetry_1
_geom_angle_site_symmetry_3
_geom_angle_publ_flag
P02 Ru1 Cl1 89.79(2) . . ?
N1 Ru1 Cl1 83.06(7) . . ?
N1 Ru1 P02 86.26(7) . . ?
N1 Ru1 C23 163.26(11) . . ?
N1 Ru1 C24 144.64(11) . . ?
N1 Ru1 C25 108.35(10) . . ?
N1 Ru1 C26 87.47(10) . . ?
N1 Ru1 C27 95.53(10) . . ?
N1 Ru1 C28 126.83(11) . . ?
C23 Ru1 Cl1 112.78(9) . . ?
C23 Ru1 P02 98.71(8) . . ?
C23 Ru1 C26 79.82(10) . . ?
C24 Ru1 Cl1 89.25(9) . . ?
C24 Ru1 P02 128.32(8) . . ?
C24 Ru1 C23 36.72(12) . . ?
C24 Ru1 C25 37.45(11) . . ?
C24 Ru1 C26 67.01(11) . . ?
C24 Ru1 C27 79.23(11) . . ?
C25 Ru1 Cl1 92.96(8) . . ?
C25 Ru1 P02 165.35(8) . . ?
C25 Ru1 C23 66.98(11) . . ?
C25 Ru1 C26 36.51(11) . . ?
C26 Ru1 Cl1 120.61(8) . . ?
C26 Ru1 P02 147.91(8) . . ?
C27 Ru1 Cl1 158.04(8) . . ?
C27 Ru1 P02 112.04(8) . . ?
C27 Ru1 C23 67.77(11) . . ?
C27 Ru1 C25 66.58(11) . . ?
C27 Ru1 C26 37.54(10) . . ?
C28 Ru1 Cl1 150.11(8) . . ?
C28 Ru1 P02 91.90(8) . . ?
C28 Ru1 C23 37.56(12) . . ?
C28 Ru1 C24 66.58(12) . . ?
C28 Ru1 C25 78.63(11) . . ?
C28 Ru1 C26 67.29(10) . . ?
C28 Ru1 C27 37.32(11) . . ?
C1 P02 Ru1 119.76(9) . . ?
C1 P02 C16 101.54(13) . . ?
C10 P02 Ru1 109.99(8) . . ?
C10 P02 C1 105.11(12) . . ?
C10 P02 C16 108.32(13) . . ?
C16 P02 Ru1 111.34(9) . . ?
C7 Si1 C6 105.46(15) . . ?
C7 Si1 C9 104.56(19) . . ?
C8 Si1 C6 104.69(14) . . ?
C8 Si1 C7 110.28(16) . . ?
C8 Si1 C9 107.6(2) . . ?
C9 Si1 C6 123.92(14) . . ?
C32 N1 Ru1 178.3(2) . . ?
C2 C1 P02 116.2(2) . . ?
C2 C1 C6 120.8(3) . . ?
C6 C1 P02 122.8(2) . . ?
C1 C2 H2 119.3 . . ?
C3 C2 C1 121.4(3) . . ?
C3 C2 H2 119.3 . . ?
C2 C3 H3 120.6 . . ?
C4 C3 C2 118.8(3) . . ?
C4 C3 H3 120.6 . . ?
C3 C4 H4 120.1 . . ?
C3 C4 C5 119.9(3) . . ?
C5 C4 H4 120.1 . . ?
C4 C5 H5 118.4 . . ?
C4 C5 C6 123.3(3) . . ?
C6 C5 H5 118.4 . . ?
C1 C6 Si1 136.5(2) . . ?
C5 C6 Si1 107.7(2) . . ?
C5 C6 C1 115.8(3) . . ?
Si1 C7 H7A 109.5 . . ?
Si1 C7 H7B 109.5 . . ?
Si1 C7 H7C 109.5 . . ?
H7A C7 H7B 109.5 . . ?
H7A C7 H7C 109.5 . . ?
H7B C7 H7C 109.5 . . ?
Si1 C8 H8A 109.5 . . ?
Si1 C8 H8B 109.5 . . ?
Si1 C8 H8C 109.5 . . ?
H8A C8 H8B 109.5 . . ?
H8A C8 H8C 109.5 . . ?
H8B C8 H8C 109.5 . . ?
Si1 C9 H9A 109.5 . . ?
Si1 C9 H9B 109.5 . . ?
Si1 C9 H9C 109.5 . . ?
H9A C9 H9B 109.5 . . ?
H9A C9 H9C 109.5 . . ?
H9B C9 H9C 109.5 . . ?
C11 C10 P02 119.8(2) . . ?
C15 C10 P02 121.1(2) . . ?
C15 C10 C11 119.0(3) . . ?
C10 C11 H11 119.7 . . ?
C12 C11 C10 120.6(3) . . ?
C12 C11 H11 119.7 . . ?
C11 C12 H12 120.1 . . ?
C13 C12 C11 119.8(3) . . ?
C13 C12 H12 120.1 . . ?
C12 C13 H13 120.1 . . ?
C14 C13 C12 119.8(3) . . ?
C14 C13 H13 120.1 . . ?
C13 C14 H14 119.6 . . ?
C13 C14 C15 120.8(3) . . ?
C15 C14 H14 119.6 . . ?
C10 C15 C14 119.9(3) . . ?
C10 C15 H15 120.1 . . ?
C14 C15 H15 120.1 . . ?
C17 C16 P02 116.1(2) . . ?
C17 C16 C21 119.4(3) . . ?
C21 C16 P02 124.3(2) . . ?
C16 C17 H17 119.9 . . ?
C16 C17 C18 120.2(3) . . ?
C18 C17 H17 119.9 . . ?
C17 C18 H18 120.0 . . ?
C19 C18 C17 120.1(4) . . ?
C19 C18 H18 120.0 . . ?
C18 C19 H19 120.0 . . ?
C18 C19 C20 120.0(3) . . ?
C20 C19 H19 120.0 . . ?
C19 C20 H20 119.8 . . ?
C19 C20 C21 120.3(4) . . ?
C21 C20 H20 119.8 . . ?
C16 C21 C20 119.8(4) . . ?
C16 C21 H21 120.1 . . ?
C20 C21 H21 120.1 . . ?
H22A C22 H22B 109.5 . . ?
H22A C22 H22C 109.5 . . ?
H22B C22 H22C 109.5 . . ?
C23 C22 H22A 109.5 . . ?
C23 C22 H22B 109.5 . . ?
C23 C22 H22C 109.5 . . ?
C22 C23 Ru1 132.6(2) . . ?
C24 C23 Ru1 69.74(16) . . ?
C24 C23 C22 122.6(3) . . ?
C24 C23 C28 116.7(3) . . ?
C28 C23 Ru1 69.11(15) . . ?
C28 C23 C22 120.7(3) . . ?
Ru1 C24 H24 127.0 . . ?
C23 C24 Ru1 73.54(16) . . ?
C23 C24 H24 118.9 . . ?
C23 C24 C25 122.2(3) . . ?
C25 C24 Ru1 72.65(16) . . ?
C25 C24 H24 118.9 . . ?
Ru1 C25 H25 130.6 . . ?
C24 C25 Ru1 69.91(15) . . ?
C24 C25 H25 119.7 . . ?
C26 C25 Ru1 72.52(15) . . ?
C26 C25 C24 120.7(3) . . ?
C26 C25 H25 119.7 . . ?
C25 C26 Ru1 70.97(16) . . ?
C25 C26 C27 118.0(3) . . ?
C25 C26 C29 123.4(3) . . ?
C27 C26 Ru1 69.25(15) . . ?
C27 C26 C29 118.6(3) . . ?
C29 C26 Ru1 128.88(19) . . ?
Ru1 C27 H27 128.2 . . ?
C26 C27 Ru1 73.22(15) . . ?
C26 C27 H27 119.8 . . ?
C28 C27 Ru1 70.95(16) . . ?
C28 C27 C26 120.3(3) . . ?
C28 C27 H27 119.8 . . ?
Ru1 C28 H28 128.3 . . ?
C23 C28 Ru1 73.33(16) . . ?
C23 C28 H28 119.0 . . ?
C27 C28 Ru1 71.73(15) . . ?
C27 C28 C23 122.0(3) . . ?
C27 C28 H28 119.0 . . ?
C26 C29 H29 107.9 . . ?
C26 C29 C30 108.3(2) . . ?
C26 C29 C31 113.4(3) . . ?
C30 C29 H29 107.9 . . ?
C30 C29 C31 111.4(3) . . ?
C31 C29 H29 107.9 . . ?
C29 C30 H30A 109.5 . . ?
C29 C30 H30B 109.5 . . ?
C29 C30 H30C 109.5 . . ?
H30A C30 H30B 109.5 . . ?
H30A C30 H30C 109.5 . . ?
H30B C30 H30C 109.5 . . ?
C29 C31 H31A 109.5 . . ?
C29 C31 H31B 109.5 . . ?
C29 C31 H31C 109.5 . . ?
H31A C31 H31B 109.5 . . ?
H31A C31 H31C 109.5 . . ?
H31B C31 H31C 109.5 . . ?
N1 C32 C33 178.9(3) . . ?
C32 C33 H33A 109.5 . . ?
C32 C33 H33B 109.5 . . ?
C32 C33 H33C 109.5 . . ?
H33A C33 H33B 109.5 . . ?
H33A C33 H33C 109.5 . . ?
H33B C33 H33C 109.5 . . ?
C35 C34 H34 124.1 2_656 . ?
C35 C34 C36 111.8(12) 2_656 . ?
C36 C34 H34 124.1 . . ?
C34 C35 H35 121.2 2_656 . ?
C34 C35 C36 117.7(13) 2_656 . ?
C36 C35 H35 121.2 . . ?
C34 C36 H36 117.5 . . ?
C35 C36 C34 125.1(10) . . ?
C35 C36 H36 117.5 . . ?
F1 P1 F3 89.75(13) . . ?
F1 P1 F4 89.51(12) . . ?
F1 P1 F6 178.60(14) . . ?
F2 P1 F1 90.20(15) . . ?
F2 P1 F3 90.45(15) . . ?
F2 P1 F4 179.68(15) . . ?
F2 P1 F5 90.64(17) . . ?
F2 P1 F6 90.90(14) . . ?
F3 P1 F4 89.43(12) . . ?
F3 P1 F6 89.37(11) . . ?
F5 P1 F1 91.26(16) . . ?
F5 P1 F3 178.51(15) . . ?
F5 P1 F4 89.48(15) . . ?
F5 P1 F6 89.60(15) . . ?
F6 P1 F4 89.39(11) . . ?

loop_
_geom_bond_atom_site_label_1
_geom_bond_atom_site_label_2
_geom_bond_distance
_geom_bond_site_symmetry_2
_geom_bond_publ_flag
Ru1 Cl1 2.3962(7) . ?
Ru1 P02 2.3771(6) . ?
Ru1 N1 2.040(2) . ?
Ru1 C23 2.252(3) . ?
Ru1 C24 2.203(3) . ?
Ru1 C25 2.239(3) . ?
Ru1 C26 2.259(3) . ?
Ru1 C27 2.206(3) . ?
Ru1 C28 2.196(3) . ?
P02 C1 1.826(3) . ?
P02 C10 1.823(3) . ?
P02 C16 1.832(3) . ?
Si1 C6 1.923(3) . ?
Si1 C7 1.870(3) . ?
Si1 C8 1.861(3) . ?
Si1 C9 1.876(4) . ?
N1 C32 1.134(4) . ?
C1 C2 1.393(4) . ?
C1 C6 1.420(4) . ?
C2 H2 0.9500 . ?
C2 C3 1.388(4) . ?
C3 H3 0.9500 . ?
C3 C4 1.383(5) . ?
C4 H4 0.9500 . ?
C4 C5 1.390(5) . ?
C5 H5 0.9500 . ?
C5 C6 1.399(4) . ?
C7 H7A 0.9800 . ?
C7 H7B 0.9800 . ?
C7 H7C 0.9800 . ?
C8 H8A 0.9800 . ?
C8 H8B 0.9800 . ?
C8 H8C 0.9800 . ?
C9 H9A 0.9800 . ?
C9 H9B 0.9800 . ?
C9 H9C 0.9800 . ?
C10 C11 1.397(4) . ?
C10 C15 1.394(4) . ?
C11 H11 0.9500 . ?
C11 C12 1.395(4) . ?
C12 H12 0.9500 . ?
C12 C13 1.388(5) . ?
C13 H13 0.9500 . ?
C13 C14 1.379(6) . ?
C14 H14 0.9500 . ?
C14 C15 1.395(4) . ?
C15 H15 0.9500 . ?
C16 C17 1.391(4) . ?
C16 C21 1.391(4) . ?
C17 H17 0.9500 . ?
C17 C18 1.398(4) . ?
C18 H18 0.9500 . ?
C18 C19 1.377(7) . ?
C19 H19 0.9500 . ?
C19 C20 1.385(7) . ?
C20 H20 0.9500 . ?
C20 C21 1.397(5) . ?
C21 H21 0.9500 . ?
C22 H22A 0.9800 . ?
C22 H22B 0.9800 . ?
C22 H22C 0.9800 . ?
C22 C23 1.504(4) . ?
C23 C24 1.404(4) . ?
C23 C28 1.433(5) . ?
C24 H24 0.9500 . ?
C24 C25 1.426(4) . ?
C25 H25 0.9500 . ?
C25 C26 1.409(4) . ?
C26 C27 1.438(4) . ?
C26 C29 1.513(4) . ?
C27 H27 0.9500 . ?
C27 C28 1.409(4) . ?
C28 H28 0.9500 . ?
C29 H29 1.0000 . ?
C29 C30 1.532(4) . ?
C29 C31 1.536(4) . ?
C30 H30A 0.9800 . ?
C30 H30B 0.9800 . ?
C30 H30C 0.9800 . ?
C31 H31A 0.9800 . ?
C31 H31B 0.9800 . ?
C31 H31C 0.9800 . ?
C32 C33 1.460(4) . ?
C33 H33A 0.9800 . ?
C33 H33B 0.9800 . ?
C33 H33C 0.9800 . ?
C34 H34 0.9500 . ?
C34 C35 1.258(12) 2_656 ?
C34 C36 1.384(15) . ?
C35 H35 0.9500 . ?
C35 C36 1.273(15) . ?
C36 H36 0.9500 . ?
P1 F1 1.594(2) . ?
P1 F2 1.585(2) . ?
P1 F3 1.599(2) . ?
P1 F4 1.604(2) . ?
P1 F5 1.593(2) . ?
P1 F6 1.601(2) . ?

loop_
_geom_torsion_atom_site_label_1
_geom_torsion_atom_site_label_2
_geom_torsion_atom_site_label_3
_geom_torsion_atom_site_label_4
_geom_torsion
_geom_torsion_site_symmetry_1
_geom_torsion_site_symmetry_2
_geom_torsion_site_symmetry_3
_geom_torsion_site_symmetry_4
_geom_torsion_publ_flag
Ru1 P02 C1 C2 0.3(2) . . . . ?
Ru1 P02 C1 C6 -175.16(19) . . . . ?
Ru1 P02 C10 C11 59.7(2) . . . . ?
Ru1 P02 C10 C15 -115.9(2) . . . . ?
Ru1 P02 C16 C17 84.2(2) . . . . ?
Ru1 P02 C16 C21 -91.2(3) . . . . ?
Ru1 C23 C24 C25 56.4(2) . . . . ?
Ru1 C23 C28 C27 -55.0(2) . . . . ?
Ru1 C24 C25 C26 53.9(2) . . . . ?
Ru1 C25 C26 C27 52.6(2) . . . . ?
Ru1 C25 C26 C29 -124.6(3) . . . . ?
Ru1 C26 C27 C28 55.2(2) . . . . ?
Ru1 C26 C29 C30 165.2(2) . . . . ?
Ru1 C26 C29 C31 -70.7(3) . . . . ?
Ru1 C27 C28 C23 55.7(2) . . . . ?
P02 C1 C2 C3 -173.7(3) . . . . ?
P02 C1 C6 Si1 -4.6(4) . . . . ?
P02 C1 C6 C5 173.6(2) . . . . ?
P02 C10 C11 C12 -179.5(2) . . . . ?
P02 C10 C15 C14 178.2(2) . . . . ?
P02 C16 C17 C18 -176.9(2) . . . . ?
P02 C16 C21 C20 177.9(3) . . . . ?
C1 P02 C10 C11 -170.1(2) . . . . ?
C1 P02 C10 C15 14.3(3) . . . . ?
C1 P02 C16 C17 -44.3(2) . . . . ?
C1 P02 C16 C21 140.2(3) . . . . ?
C1 C2 C3 C4 -0.6(5) . . . . ?
C2 C1 C6 Si1 -179.9(2) . . . . ?
C2 C1 C6 C5 -1.7(4) . . . . ?
C2 C3 C4 C5 -0.9(6) . . . . ?
C3 C4 C5 C6 1.1(6) . . . . ?
C4 C5 C6 Si1 178.9(3) . . . . ?
C4 C5 C6 C1 0.2(5) . . . . ?
C6 C1 C2 C3 1.9(4) . . . . ?
C10 P02 C1 C2 -123.9(2) . . . . ?
C10 P02 C1 C6 60.6(2) . . . . ?
C10 P02 C16 C17 -154.7(2) . . . . ?
C10 P02 C16 C21 29.9(3) . . . . ?
C10 C11 C12 C13 1.8(5) . . . . ?
C11 C10 C15 C14 2.6(4) . . . . ?
C11 C12 C13 C14 1.6(5) . . . . ?
C12 C13 C14 C15 -2.8(5) . . . . ?
C13 C14 C15 C10 0.7(5) . . . . ?
C15 C10 C11 C12 -3.8(4) . . . . ?
C16 P02 C1 C2 123.3(2) . . . . ?
C16 P02 C1 C6 -52.2(2) . . . . ?
C16 P02 C10 C11 -62.2(2) . . . . ?
C16 P02 C10 C15 122.2(2) . . . . ?
C16 C17 C18 C19 -0.9(5) . . . . ?
C17 C16 C21 C20 2.7(5) . . . . ?
C17 C18 C19 C20 1.5(6) . . . . ?
C18 C19 C20 C21 -0.1(6) . . . . ?
C19 C20 C21 C16 -2.1(6) . . . . ?
C21 C16 C17 C18 -1.2(5) . . . . ?
C22 C23 C24 Ru1 128.3(3) . . . . ?
C22 C23 C24 C25 -175.3(3) . . . . ?
C22 C23 C28 Ru1 -128.0(3) . . . . ?
C22 C23 C28 C27 177.0(3) . . . . ?
C23 C24 C25 Ru1 -56.8(2) . . . . ?
C23 C24 C25 C26 -2.8(4) . . . . ?
C24 C23 C28 Ru1 52.7(2) . . . . ?
C24 C23 C28 C27 -2.3(4) . . . . ?
C24 C25 C26 Ru1 -52.7(2) . . . . ?
C24 C25 C26 C27 -0.2(4) . . . . ?
C24 C25 C26 C29 -177.3(3) . . . . ?
C25 C26 C27 Ru1 -53.4(2) . . . . ?
C25 C26 C27 C28 1.8(4) . . . . ?
C25 C26 C29 C30 -103.1(3) . . . . ?
C25 C26 C29 C31 21.0(4) . . . . ?
C26 C27 C28 Ru1 -56.2(2) . . . . ?
C26 C27 C28 C23 -0.5(4) . . . . ?
C27 C26 C29 C30 79.7(3) . . . . ?
C27 C26 C29 C31 -156.1(3) . . . . ?
C28 C23 C24 Ru1 -52.4(2) . . . . ?
C28 C23 C24 C25 4.0(4) . . . . ?
C29 C26 C27 Ru1 123.9(2) . . . . ?
C29 C26 C27 C28 179.1(2) . . . . ?
C34 C35 C36 C34 28.3(19) 2_656 . . . ?
C35 C34 C36 C35 -26.9(17) 2_656 . . . ?

loop_
_smtbx_masks_void_nr
_smtbx_masks_void_average_x
_smtbx_masks_void_average_y
_smtbx_masks_void_average_z
_smtbx_masks_void_volume
_smtbx_masks_void_count_electrons
_smtbx_masks_void_content
1 0.500 0.000 0.000 187.5 44.9 '2 C3H3'
